data_2012658
loop_
_publ_author_name
'Lucas, Nigel T.'
'Whittall, Ian R.'
'Humphrey, Mark G.'

_publ_section_title
;Undecacarbonyl(methylcyclopentadienyl)-<i>tetrahedro</i>-triiridiummolybdenum,
 undecacarbonyl(tetramethylcyclopentadienyl)-<i>tetrahedro</i>-triiridiummolybdenum
 and
 undecacarbonyl(pentamethylcyclopentadienyl)-<i>tetrahedro</i>-triiridiummolybdenum
;
_journal_issue 4
_journal_name_full 'Acta Crystallographica Section C'
_journal_page_first m249
_journal_page_last m251
_journal_paper_doi 10.1107/S0108270101020558
_journal_volume 58
_journal_year 2002
_chemical_formula_moiety 'C17 H7 Ir3 Mo O11 '
_chemical_formula_sum 'C17 H7 Ir3 Mo O11'
_chemical_formula_weight 1059.84
_space_group_IT_number 61
_symmetry_cell_setting orthorhombic
_symmetry_space_group_name_Hall '-P 2ac 2ab'
_symmetry_space_group_name_H-M 'P b c a'
_cell_angle_alpha 90
_cell_angle_beta 90
_cell_angle_gamma 90
_cell_formula_units_Z 8
_cell_length_a 12.287(4)
_cell_length_b 14.352(4)
_cell_length_c 24.719(3)
_cell_measurement_reflns_used 23
_cell_measurement_temperature 296.2
_cell_measurement_theta_max 17.4
_cell_measurement_theta_min 2.8
_cell_volume 4359.0(19)
_computing_cell_refinement 'MSC/AFC Diffractometer Control'
_computing_data_collection 'MSC/AFC Diffractometer Control'
_computing_data_reduction 'teXsan (MSC, 1992-1997)'
_computing_publication_material 'teXsan (MSC, 1992-1997)'
_computing_structure_refinement 'teXsan (MSC, 1992-1997)'
_computing_structure_solution
;
SIR92 (Altomare, et. al. 1993)
;
_diffrn_ambient_temperature 296.2
_diffrn_measured_fraction_theta_full 1.0
_diffrn_measured_fraction_theta_max 1.0
_diffrn_measurement_device_type 'Rigaku AFC6S'
_diffrn_measurement_method \w-2\q
_diffrn_radiation_monochromator graphite
_diffrn_radiation_source 'X-ray tube'
_diffrn_radiation_type 'Mo K\a'
_diffrn_radiation_wavelength 0.7107
_diffrn_reflns_av_R_equivalents 0
_diffrn_reflns_av_sigmaI/netI 0.060
_diffrn_reflns_limit_h_max 14
_diffrn_reflns_limit_h_min 0
_diffrn_reflns_limit_k_max 17
_diffrn_reflns_limit_k_min 0
_diffrn_reflns_limit_l_max 29
_diffrn_reflns_limit_l_min 0
_diffrn_reflns_number 4329
_diffrn_reflns_reduction_process 'Lp corrections applied'
_diffrn_reflns_theta_full 25.04
_diffrn_reflns_theta_max 25.04
_diffrn_reflns_theta_min 1.64
_diffrn_standards_decay_% 6.70
_diffrn_standards_interval_count 150
_diffrn_standards_number 3
_exptl_absorpt_coefficient_mu 18.927
_exptl_absorpt_correction_T_max 0.151
_exptl_absorpt_correction_T_min 0.006
_exptl_absorpt_correction_type psi-scan
_exptl_absorpt_process_details
;
\y scans (North, Phillips & Matthews, 1968)
;
_exptl_crystal_colour orange
_exptl_crystal_density_diffrn 3.230
_exptl_crystal_density_meas ?
_exptl_crystal_description plate
_exptl_crystal_F_000 3760.00
_exptl_crystal_size_max 0.30
_exptl_crystal_size_mid 0.25
_exptl_crystal_size_min 0.10
_refine_diff_density_max 1.16
_refine_diff_density_min -1.21
_refine_ls_extinction_coef 0.000000210(4)
_refine_ls_extinction_expression 'equ(3) Acta Cryst.(1968) A24, p213.'
_refine_ls_extinction_method 'Zachariasen (1967)'
_refine_ls_goodness_of_fit_all 1.430
_refine_ls_goodness_of_fit_ref 1.549
_refine_ls_hydrogen_treatment noref
_refine_ls_matrix_type full
_refine_ls_number_constraints 0
_refine_ls_number_parameters 290
_refine_ls_number_reflns 2961
_refine_ls_number_restraints 0
_refine_ls_R_factor_all 0.0590
_refine_ls_R_factor_gt 0.0340
_refine_ls_shift/su_max 0.0004
_refine_ls_shift/su_mean 0.0000
_refine_ls_structure_factor_coef F
_refine_ls_weighting_details 'w = 1/[\s^2^(Fo) + 0.00010|Fo|^2^]'
_refine_ls_weighting_scheme sigma
_refine_ls_wR_factor_all 0.0366
_refine_ls_wR_factor_ref 0.0343
_reflns_number_gt 2961
_reflns_number_total 3850
_reflns_threshold_expression I>1.50\s(I)
_cod_data_source_file ta1356.cif
_cod_data_source_block I
_cod_depositor_comments
;
The following automatic conversions were performed:

'_exptl_crystal_density_meas' value 'not measured' was changed to '?'
- the value is perceived as not measured.

Automatic conversion script
Id: cif_fix_values 3008 2015-01-20 13:52:24Z robertas 
;
_cod_original_cell_volume 4359(2)
_cod_original_formula_sum 'C17 H7 Ir3 Mo O11 '
_cod_database_code 2012658

loop_
_symmetry_equiv_pos_as_xyz
'  +x,  +y,  +z'
'1/2+x,1/2-y,  -z'
'  -x,1/2+y,1/2-z'
'1/2-x,  -y,1/2+z'
'  -x,  -y,  -z'
'1/2-x,1/2+y,  +z'
'  +x,1/2-y,1/2+z'
'1/2+x,  +y,1/2-z'

loop_
_atom_site_label
_atom_site_fract_x
_atom_site_fract_y
_atom_site_fract_z
_atom_site_U_iso_or_equiv
_atom_site_adp_type
_atom_site_calc_flag
_atom_site_calc_attached_atom
_atom_site_refinement_flags
_atom_site_occupancy
Ir1 0.45671(4) 0.20974(4) 0.18945(2) 0.03140(10) Uani d ? . 1.000
Ir2 0.60438(4) 0.17593(4) 0.11064(2) 0.03230(10) Uani d ? . 1.000
Ir3 0.39398(4) 0.20350(4) 0.08486(2) 0.02920(10) Uani d ? . 1.000
Mo4 0.52267(9) 0.35967(8) 0.12257(4) 0.0283(3) Uani d ? . 1.000
O11 0.5700(10) 0.2720(10) 0.2927(4) 0.088(5) Uani d ? . 1.000
O12 0.5595(9) 0.0130(8) 0.1890(4) 0.062(4) Uani d ? . 1.000
O14 0.3113(8) 0.3836(7) 0.1954(4) 0.050(3) Uani d ? . 1.000
O15 0.2574(9) 0.1191(9) 0.2360(4) 0.072(4) Uani d ? . 1.000
O21 0.6430(10) 0.0299(9) 0.0252(4) 0.077(4) Uani d ? . 1.000
O22 0.8300(8) 0.2075(8) 0.1553(4) 0.067(4) Uani d ? . 1.000
O24 0.6541(8) 0.3090(7) 0.0166(3) 0.053(3) Uani d ? . 1.000
O31 0.3400(10) -0.0011(8) 0.1002(5) 0.076(4) Uani d ? . 1.000
O32 0.4172(9) 0.2057(9) -0.0381(4) 0.080(4) Uani d ? . 1.000
O33 0.1669(8) 0.2902(7) 0.0937(4) 0.055(3) Uani d ? . 1.000
O41 0.3710(8) 0.4281(7) 0.0303(4) 0.055(3) Uani d ? . 1.000
C11 0.5290(10) 0.2460(10) 0.2556(6) 0.052(5) Uani d ? . 1.000
C12 0.5490(10) 0.0870(10) 0.1729(5) 0.042(4) Uani d ? . 1.000
C14 0.3850(10) 0.3490(10) 0.1768(5) 0.039(4) Uani d ? . 1.000
C15 0.3310(10) 0.1520(10) 0.2200(5) 0.043(4) Uani d ? . 1.000
C21 0.6310(10) 0.0840(10) 0.0581(6) 0.047(4) Uani d ? . 1.000
C22 0.7460(10) 0.1910(10) 0.1380(4) 0.040(4) Uani d ? . 1.000
C24 0.6120(10) 0.2940(10) 0.0576(5) 0.040(4) Uani d ? . 1.000
C31 0.3590(10) 0.0750(10) 0.0935(5) 0.043(4) Uani d ? . 1.000
C32 0.4090(10) 0.2060(10) 0.0072(5) 0.051(5) Uani d ? . 1.000
C33 0.2490(10) 0.2580(10) 0.0911(5) 0.039(4) Uani d ? . 1.000
C41 0.4220(10) 0.3959(9) 0.0656(5) 0.033(4) Uani d ? . 1.000
C401 0.5310(10) 0.5205(9) 0.1316(6) 0.042(4) Uani d ? . 1.000
C402 0.6170(10) 0.4896(9) 0.0990(5) 0.040(4) Uani d ? . 1.000
C403 0.6890(10) 0.4360(10) 0.1295(6) 0.049(5) Uani d ? . 1.000
C404 0.648(2) 0.4310(10) 0.1816(7) 0.065(6) Uani d ? . 1.000
C405 0.550(2) 0.4810(10) 0.1829(6) 0.064(6) Uani d ? . 1.000
C411 0.447(2) 0.5880(10) 0.1166(9) 0.088(7) Uani d ? . 1.000
H402 0.6246 0.5030 0.0616 0.048 Uiso c ? . 1.000
H403 0.7545 0.4081 0.1169 0.059 Uiso c ? . 1.000
H404 0.6799 0.3991 0.2113 0.078 Uiso c ? . 1.000
H405 0.5038 0.4881 0.2135 0.077 Uiso c ? . 1.000
H411a 0.4644 0.6470 0.1314 0.106 Uiso c ? . 1.000
H411b 0.4432 0.5923 0.0783 0.106 Uiso c ? . 1.000
H411c 0.3788 0.5676 0.1303 0.106 Uiso c ? . 1.000

loop_
_atom_site_aniso_label
_atom_site_aniso_U_11
_atom_site_aniso_U_22
_atom_site_aniso_U_33
_atom_site_aniso_U_12
_atom_site_aniso_U_13
_atom_site_aniso_U_23
Ir1 0.0345(3) 0.0349(3) 0.0246(2) -0.0017(3) 0.0011(2) 0.0029(2)
Ir2 0.0307(3) 0.0349(3) 0.0313(2) 0.0057(3) 0.0002(2) -0.0019(2)
Ir3 0.0299(3) 0.0305(3) 0.0272(2) -0.0028(3) -0.0027(2) -0.0030(2)
Mo4 0.0306(6) 0.0269(6) 0.0275(5) -0.0032(5) -0.0024(5) 0.0004(4)
O11 0.100(10) 0.130(10) 0.039(6) -0.037(9) -0.027(6) -0.017(7)
O12 0.072(8) 0.049(7) 0.064(7) 0.010(6) 0.012(6) 0.017(6)
O14 0.042(6) 0.047(7) 0.061(6) 0.007(5) 0.015(5) -0.011(5)
O15 0.050(7) 0.100(10) 0.064(7) -0.030(7) 0.025(6) 0.016(6)
O21 0.078(8) 0.083(9) 0.069(7) 0.029(7) -0.004(6) -0.043(7)
O22 0.045(7) 0.085(9) 0.070(7) -0.005(7) -0.020(6) -0.005(6)
O24 0.058(6) 0.064(8) 0.036(5) -0.002(6) 0.012(5) 0.013(5)
O31 0.100(10) 0.038(7) 0.093(9) -0.021(7) -0.015(7) 0.002(6)
O32 0.086(9) 0.120(10) 0.031(5) -0.020(8) 0.001(5) -0.013(6)
O33 0.033(6) 0.055(7) 0.076(7) 0.005(6) 0.000(5) -0.012(6)
O41 0.064(7) 0.045(6) 0.055(6) -0.007(6) -0.021(5) 0.019(5)
C11 0.060(10) 0.052(9) 0.042(8) 0.000(9) -0.002(8) 0.007(7)
C12 0.043(8) 0.037(9) 0.044(7) -0.001(8) -0.010(7) 0.008(7)
C14 0.044(9) 0.040(9) 0.033(7) 0.003(8) -0.003(6) -0.002(6)
C15 0.051(9) 0.050(10) 0.025(6) -0.011(8) 0.002(6) 0.000(6)
C21 0.050(10) 0.033(8) 0.055(8) 0.003(8) 0.008(8) 0.002(7)
C22 0.032(7) 0.050(10) 0.034(6) 0.007(8) 0.005(6) 0.002(6)
C24 0.039(8) 0.050(9) 0.031(6) 0.000(8) 0.008(6) -0.001(6)
C31 0.050(10) 0.035(9) 0.038(7) -0.011(8) 0.003(7) 0.002(7)
C32 0.045(9) 0.070(10) 0.040(8) -0.002(9) -0.004(7) -0.009(8)
C33 0.032(7) 0.049(9) 0.036(7) -0.017(8) -0.002(6) 0.003(6)
C41 0.035(8) 0.035(8) 0.029(6) 0.001(6) 0.000(6) 0.003(6)
C401 0.038(8) 0.024(8) 0.063(9) -0.012(7) -0.004(7) -0.004(7)
C402 0.051(9) 0.027(8) 0.042(7) -0.018(7) -0.003(7) 0.001(6)
C403 0.023(7) 0.036(9) 0.090(10) -0.010(7) 0.006(7) -0.004(8)
C404 0.090(10) 0.040(10) 0.070(10) -0.030(10) -0.030(10) -0.007(8)
C405 0.090(10) 0.040(10) 0.060(10) -0.030(10) 0.030(10) -0.027(8)
C411 0.070(10) 0.030(10) 0.16(2) 0.010(10) -0.010(10) -0.020(10)

loop_
_atom_type_symbol
_atom_type_scat_dispersion_real
_atom_type_scat_dispersion_imag
_atom_type_scat_source
C 0.002 0.002
;International Tables for Crystallography
(1992, Vol. C, Tables 4.2.6.8 and 6.1.1.1)
;
H 0.000 0.000
;International Tables for Crystallography
(1992, Vol. C, Table 6.1.1.2)
;
Ir -2.066 7.990
;International Tables for Crystallography
(1992, Vol. C, Tables 4.2.6.8 and 6.1.1.1)
;
Mo -1.825 0.688
;International Tables for Crystallography
(1992, Vol. C, Tables 4.2.6.8 and 6.1.1.1)
;
O 0.008 0.006
;International Tables for Crystallography
(1992, Vol. C, Tables 4.2.6.8 and 6.1.1.1)
;

loop_
_geom_angle_atom_site_label_1
_geom_angle_atom_site_label_2
_geom_angle_atom_site_label_3
_geom_angle
_geom_angle_publ_flag
Ir2 Ir1 Ir3 59.73(2) n
Ir2 Ir1 Mo4 61.58(3) n
Ir3 Ir1 Mo4 63.12(3) n
Ir1 Ir2 Ir3 60.01(2) n
Ir1 Ir2 Mo4 61.40(3) n
Ir3 Ir2 Mo4 63.14(3) n
Ir1 Ir3 Ir2 60.26(2) n
Ir1 Ir3 Mo4 60.68(2) n
Ir2 Ir3 Mo4 60.88(3) n
Ir1 Mo4 Ir2 57.02(3) n
Ir1 Mo4 Ir3 56.20(2) n
Ir2 Mo4 Ir3 55.98(3) n
Ir2 Ir1 C11 110.4(4) no
Ir2 Ir1 C12 50.1(4) no
Ir2 Ir1 C14 109.2(3) no
Ir2 Ir1 C15 138.7(4) no
Ir3 Ir1 C11 161.9(4) no
Ir3 Ir1 C12 86.6(3) no
Ir3 Ir1 C14 77.2(3) no
Ir3 Ir1 C15 97.6(4) no
Mo4 Ir1 C11 99.0(4) no
Mo4 Ir1 C12 111.3(4) no
Mo4 Ir1 C14 49.0(4) no
Mo4 Ir1 C15 142.3(4) no
C11 Ir1 C12 98.0(6) no
C11 Ir1 C14 93.5(5) no
C11 Ir1 C15 98.9(5) no
C12 Ir1 C14 158.9(5) no
C12 Ir1 C15 98.6(6) no
C14 Ir1 C15 97.0(6) no
Ir1 Ir2 C12 50.8(4) no
Ir1 Ir2 C21 137.7(4) no
Ir1 Ir2 C22 109.9(3) no
Ir1 Ir2 C24 109.0(3) no
Ir3 Ir2 C12 87.3(4) no
Ir3 Ir2 C21 96.2(4) no
Ir3 Ir2 C22 163.2(4) no
Ir3 Ir2 C24 77.3(4) no
Mo4 Ir2 C12 111.8(4) no
Mo4 Ir2 C21 141.9(4) no
Mo4 Ir2 C22 100.6(4) no
Mo4 Ir2 C24 48.9(3) no
C12 Ir2 C21 97.8(6) no
C12 Ir2 C22 96.0(5) no
C12 Ir2 C24 159.4(5) no
C21 Ir2 C22 99.6(6) no
C21 Ir2 C24 97.3(5) no
C22 Ir2 C24 95.1(5) no
Ir1 Ir3 C31 89.3(4) no
Ir1 Ir3 C32 157.7(4) no
Ir1 Ir3 C33 99.9(3) no
Ir2 Ir3 C31 92.6(4) no
Ir2 Ir3 C32 98.4(4) no
Ir2 Ir3 C33 156.5(4) no
Mo4 Ir3 C31 146.6(4) no
Mo4 Ir3 C32 104.8(4) no
Mo4 Ir3 C33 99.4(4) no
C31 Ir3 C32 98.5(6) no
C31 Ir3 C33 100.0(6) no
C32 Ir3 C33 99.2(5) no
Ir1 Mo4 C14 50.2(4) no
Ir1 Mo4 C24 104.5(4) no
Ir1 Mo4 C41 116.3(4) no
Ir1 Mo4 C401 135.4(4) no
Ir1 Mo4 C402 156.9(3) no
Ir1 Mo4 C403 124.5(4) no
Ir1 Mo4 C404 98.9(4) no
Ir1 Mo4 C405 103.8(4) no
Ir2 Mo4 C14 105.9(4) no
Ir2 Mo4 C24 48.7(4) no
Ir2 Mo4 C41 113.5(4) no
Ir2 Mo4 C401 156.6(3) no
Ir2 Mo4 C402 123.8(4) no
Ir2 Mo4 C403 97.7(4) no
Ir2 Mo4 C404 103.8(5) no
Ir2 Mo4 C405 135.7(5) no
Ir3 Mo4 C14 73.5(3) no
Ir3 Mo4 C24 72.7(4) no
Ir3 Mo4 C41 68.1(4) no
Ir3 Mo4 C401 145.6(3) no
Ir3 Mo4 C402 146.2(3) no
Ir3 Mo4 C403 150.2(4) no
Ir3 Mo4 C404 153.2(4) no
Ir3 Mo4 C405 150.2(4) no
C14 Mo4 C24 145.7(5) no
C14 Mo4 C41 88.3(5) no
C14 Mo4 C401 92.8(5) no
C14 Mo4 C402 128.1(5) no
C14 Mo4 C403 132.6(5) no
C14 Mo4 C404 99.1(6) no
C14 Mo4 C405 76.7(5) no
C24 Mo4 C41 84.3(5) no
C24 Mo4 C401 118.6(5) no
C24 Mo4 C402 84.6(5) no
C24 Mo4 C403 79.2(5) no
C24 Mo4 C404 108.6(6) no
C24 Mo4 C405 137.0(5) no
C41 Mo4 C401 80.4(5) no
C41 Mo4 C402 85.3(5) no
C41 Mo4 C403 119.1(5) no
C41 Mo4 C404 138.4(6) no
C41 Mo4 C405 110.8(6) no
C401 Mo4 C402 35.4(5) no
C401 Mo4 C403 59.0(5) no
C401 Mo4 C404 58.5(5) no
C401 Mo4 C405 35.2(5) no
C402 Mo4 C403 35.4(5) no
C402 Mo4 C404 58.0(5) no
C402 Mo4 C405 58.2(5) no
C403 Mo4 C404 34.5(5) no
C403 Mo4 C405 58.1(5) no
C404 Mo4 C405 34.9(6) no
Ir1 C11 O11 176(2) no
Ir1 C12 Ir2 79.2(5) no
Ir1 C12 O12 140.0(10) no
Ir2 C12 O12 141.0(10) no
Ir1 C14 Mo4 80.8(5) no
Ir1 C14 O14 132.0(10) no
Mo4 C14 O14 148.0(10) no
Ir1 C15 O15 178.0(10) no
Ir2 C21 O21 177.0(10) no
Ir2 C22 O22 174.0(10) no
Ir2 C24 Mo4 82.4(4) no
Ir2 C24 O24 134.0(10) no
Mo4 C24 O24 143.0(10) no
Ir3 C31 O31 178.0(10) no
Ir3 C32 O32 179.0(10) no
Ir3 C33 O33 178.0(10) no
Mo4 C41 O41 171.0(10) n
Mo4 C401 C402 70.3(8) no
Mo4 C401 C405 72.4(8) no
Mo4 C401 C411 127.0(10) no
C402 C401 C405 106.0(10) no
C402 C401 C411 127(2) no
C405 C401 C411 127(2) no
Mo4 C402 C401 74.3(8) no
Mo4 C402 C403 74.5(8) no
Mo4 C402 H402 117.9 no
C401 C402 C403 110.0(10) no
C401 C402 H402 125.0 no
C403 C402 H402 125.0 no
Mo4 C403 C402 70.1(7) no
Mo4 C403 C404 73.8(8) no
Mo4 C403 H403 121.4 no
C402 C403 C404 107.0(10) no
C402 C403 H403 126.4 no
C404 C403 H403 126.4 no
Mo4 C404 C403 71.7(8) no
Mo4 C404 C405 71.3(9) no
Mo4 C404 H404 122.7 no
C403 C404 C405 108.0(10) no
C403 C404 H404 126.0 no
C405 C404 H404 126.0 no
Mo4 C405 C401 72.4(8) no
Mo4 C405 C404 73.8(8) no
Mo4 C405 H405 120.1 no
C401 C405 C404 109.0(10) no
C401 C405 H405 125.5 no
C404 C405 H405 125.5 no
C401 C411 H411a 109.5 no
C401 C411 H411b 109.5 no
C401 C411 H411c 109.5 no
H411a C411 H411b 109.5 no
H411a C411 H411c 109.5 no
H411b C411 H411c 109.5 no

loop_
_geom_bond_atom_site_label_1
_geom_bond_atom_site_label_2
_geom_bond_site_symmetry_1
_geom_bond_site_symmetry_2
_geom_bond_distance
_geom_bond_publ_flag
Ir1 Ir2 . . 2.7061(8) n
Ir1 Ir3 . . 2.6993(6) n
Ir2 Ir3 . . 2.6920(10) n
Ir1 Mo4 . . 2.8320(10) n
Ir2 Mo4 . . 2.8370(10) n
Ir3 Mo4 . . 2.8970(10) n
Ir1 C11 . . 1.930(10) n
Ir1 C12 . . 2.130(10) n
Ir1 C14 . . 2.200(10) n
Ir1 C15 . . 1.910(10) n
Ir2 C12 . . 2.110(10) n
Ir2 C21 . . 1.880(10) n
Ir2 C22 . . 1.880(10) n
Ir2 C24 . . 2.150(10) n
Ir3 C31 . . 1.900(10) n
Ir3 C32 . . 1.930(10) n
Ir3 C33 . . 1.950(10) n
Mo4 C14 . . 2.170(10) n
Mo4 C24 . . 2.160(10) n
Mo4 C41 . . 1.950(10) n
Mo4 C401 . . 2.320(10) no
Mo4 C402 . . 2.270(10) no
Mo4 C403 . . 2.330(10) no
Mo4 C404 . . 2.350(10) no
Mo4 C405 . . 2.320(10) no
O11 C11 . . 1.11(2) no
O12 C12 . . 1.14(2) no
O14 C14 . . 1.130(10) no
O15 C15 . . 1.09(2) no
O21 C21 . . 1.13(2) no
O22 C22 . . 1.140(10) no
O24 C24 . . 1.160(10) no
O31 C31 . . 1.13(2) no
O32 C32 . . 1.130(10) no
O33 C33 . . 1.11(2) no
O41 C41 . . 1.170(10) no
C401 C402 . . 1.40(2) no
C401 C405 . . 1.40(2) no
C401 C411 . . 1.46(2) no
C402 C403 . . 1.40(2) no
C402 H402 . . 0.95 no
C403 C404 . . 1.39(2) no
C403 H403 . . 0.95 no
C404 C405 . . 1.40(2) no
C404 H404 . . 0.95 no
C405 H405 . . 0.95 no
C411 H411a . . 0.95 no
C411 H411b . . 0.95 no
C411 H411c . . 0.95 no

loop_
_geom_contact_atom_site_label_1
_geom_contact_atom_site_label_2
_geom_contact_distance
_geom_contact_site_symmetry_2
_geom_contact_publ_flag
O11 O33 3.060(10) 8 no
O11 O15 3.26(2) 8 no
O11 O22 3.35(2) 8_455 no
O11 O14 3.380(10) 8 no
O11 C411 3.48(2) 3_645 no
O12 O15 3.420(10) 8 no
O12 C405 3.47(2) 3_645 no
O12 C403 3.60(2) 6_645 no
O14 O31 3.42(2) 6 no
O15 O22 3.100(10) 8_455 no
O15 C22 3.280(10) 8_455 no
O15 C11 3.35(2) 8_455 no
O15 C12 3.44(2) 8_455 no
O15 C404 3.58(2) 3_645 no
O21 O31 3.13(2) 5_655 no
O21 O41 3.18(2) 2 no
O21 C31 3.30(2) 5_655 no
O21 O32 3.48(2) 5_655 no
O21 C402 3.52(2) 6_645 no
O21 C32 3.53(2) 5_655 no
O21 C403 3.57(2) 6_645 no
O22 C15 3.18(2) 8 no
O22 C401 3.23(2) 6_645 no
O22 O32 3.330(10) 2 no
O22 C11 3.34(2) 8 no
O22 C411 3.37(2) 6_645 no
O22 C402 3.48(2) 6_645 no
O24 C33 3.060(10) 2 no
O24 O33 3.080(10) 2 no
O24 C32 3.19(2) 2 no
O24 O32 3.28(2) 2 no
O31 O33 3.00(2) 6_545 no
O31 O41 3.27(2) 6_545 no
O32 O33 3.360(10) 2 no
O32 C22 3.57(2) 2_455 no
O33 C411 3.27(2) 6_545 no
O41 C402 3.410(10) 5_665 no
C21 C402 3.53(2) 6_645 no
C21 C403 3.53(2) 6_645 no
C22 C402 3.48(2) 6_645 no
C33 C411 3.49(2) 6_545 no
Ir1 C15 1.910(10) . no
Ir1 C11 1.930(10) . no
Ir1 C12 2.130(10) . no
Ir1 C14 2.200(10) . no
Ir1 C31 3.290(10) . no
Ir1 C33 3.590(10) . no
Ir2 C22 1.880(10) . no
Ir2 C21 1.880(10) . no
Ir2 C12 2.110(10) . no
Ir2 C24 2.150(10) . no
Ir2 C31 3.370(10) . no
Ir2 C32 3.530(10) . no
Ir3 C31 1.900(10) . no
Ir3 C32 1.930(10) . no
Ir3 C33 1.950(10) . no
Ir3 C41 2.820(10) . n
Ir3 C24 3.050(10) . no
Ir3 C14 3.080(10) . no
Ir3 C12 3.340(10) . no
Ir3 C21 3.450(10) . no
Ir3 C15 3.510(10) . no
Mo4 C41 1.950(10) . no
Mo4 C24 2.160(10) . no
Mo4 C14 2.170(10) . no

loop_
_geom_torsion_atom_site_label_1
_geom_torsion_atom_site_label_2
_geom_torsion_atom_site_label_3
_geom_torsion_atom_site_label_4
_geom_torsion
_geom_torsion_publ_flag
Ir1 Ir2 Ir3 Mo4 70.90(3) no
Ir1 Ir2 Ir3 C31 -87.7(4) no
Ir1 Ir2 Ir3 C32 173.2(5) no
Ir1 Ir2 Ir3 C33 35.0(10) no
Ir1 Ir2 Mo4 Ir3 -68.77(2) no
Ir1 Ir2 Mo4 C14 -12.0(3) no
Ir1 Ir2 Mo4 C24 -165.4(5) no
Ir1 Ir2 Mo4 C41 -107.1(4) no
Ir1 Ir2 Mo4 C401 129.8(9) no
Ir1 Ir2 Mo4 C402 152.3(4) no
Ir1 Ir2 Mo4 C403 126.4(4) no
Ir1 Ir2 Mo4 C404 91.8(5) no
Ir1 Ir2 Mo4 C405 75.1(5) no
Ir1 Ir2 C12 O12 178(2) no
Ir1 Ir2 C24 Mo4 13.6(4) no
Ir1 Ir2 C24 O24 -172.0(10) no
Ir1 Ir3 Ir2 Mo4 -70.90(3) no
Ir1 Ir3 Ir2 C12 45.3(4) no
Ir1 Ir3 Ir2 C21 142.8(4) no
Ir1 Ir3 Ir2 C22 -56.0(10) no
Ir1 Ir3 Ir2 C24 -121.0(3) no
Ir1 Ir3 Mo4 Ir2 70.22(2) no
Ir1 Ir3 Mo4 C14 -52.7(4) no
Ir1 Ir3 Mo4 C24 121.6(4) no
Ir1 Ir3 Mo4 C41 -147.6(4) no
Ir1 Ir3 Mo4 C401 -122.7(6) no
Ir1 Ir3 Mo4 C402 171.7(7) no
Ir1 Ir3 Mo4 C403 101.7(8) no
Ir1 Ir3 Mo4 C404 25.0(10) no
Ir1 Ir3 Mo4 C405 -54.0(10) no
Ir1 Mo4 Ir2 Ir3 68.77(2) no
Ir1 Mo4 Ir2 C12 -6.1(4) no
Ir1 Mo4 Ir2 C21 132.1(7) no
Ir1 Mo4 Ir2 C22 -107.0(4) no
Ir1 Mo4 Ir2 C24 165.4(5) no
Ir1 Mo4 Ir3 Ir2 -70.22(2) no
Ir1 Mo4 Ir3 C31 -28.8(7) no
Ir1 Mo4 Ir3 C32 -161.7(4) no
Ir1 Mo4 Ir3 C33 96.1(4) no
Ir1 Mo4 C14 O14 178(2) no
Ir1 Mo4 C24 Ir2 -12.6(4) no
Ir1 Mo4 C24 O24 174(2) no
Ir1 Mo4 C401 C402 146.5(6) no
Ir1 Mo4 C401 C405 32.0(10) no
Ir1 Mo4 C401 C411 -92(2) no
Ir1 Mo4 C402 C401 -81.0(10) no
Ir1 Mo4 C402 C403 36(2) no
Ir1 Mo4 C403 C402 -163.8(7) no
Ir1 Mo4 C403 C404 -48.0(10) no
Ir1 Mo4 C404 C403 141.6(9) no
Ir1 Mo4 C404 C405 -101.4(9) no
Ir1 Mo4 C405 C401 -157.6(8) no
Ir1 Mo4 C405 C404 85.8(9) no
Ir1 C12 Ir2 Ir3 -52.6(3) no
Ir1 C12 Ir2 Mo4 7.0(4) no
Ir1 C12 Ir2 C21 -148.5(5) no
Ir1 C12 Ir2 C22 110.9(5) no
Ir1 C12 Ir2 C24 -11(2) no
Ir1 C14 Mo4 Ir2 13.2(4) no
Ir1 C14 Mo4 Ir3 59.5(2) no
Ir1 C14 Mo4 C24 49.9(9) no
Ir1 C14 Mo4 C41 127.1(5) no
Ir1 C14 Mo4 C401 -152.6(4) no
Ir1 C14 Mo4 C402 -150.2(5) no
Ir1 C14 Mo4 C403 -103.6(7) no
Ir1 C14 Mo4 C404 -94.0(5) no
Ir1 C14 Mo4 C405 -121.0(6) no
Ir2 Ir1 Ir3 Mo4 -71.22(3) no
Ir2 Ir1 Ir3 C31 93.4(4) no
Ir2 Ir1 Ir3 C32 -18.0(10) no
Ir2 Ir1 Ir3 C33 -166.5(4) no
Ir2 Ir1 Mo4 Ir3 68.40(3) no
Ir2 Ir1 Mo4 C14 164.9(4) no
Ir2 Ir1 Mo4 C24 11.3(4) no
Ir2 Ir1 Mo4 C41 102.0(4) no
Ir2 Ir1 Mo4 C401 -154.2(5) no
Ir2 Ir1 Mo4 C402 -100.0(10) no
Ir2 Ir1 Mo4 C403 -75.4(4) no
Ir2 Ir1 Mo4 C404 -100.7(5) no
Ir2 Ir1 Mo4 C405 -136.0(5) no
Ir2 Ir1 C12 O12 -178(2) no
Ir2 Ir1 C14 Mo4 -14.1(4) no
Ir2 Ir1 C14 O14 168.0(10) no
Ir2 Ir3 Ir1 Mo4 71.22(3) no
Ir2 Ir3 Ir1 C11 61.0(10) no
Ir2 Ir3 Ir1 C12 -44.7(4) no
Ir2 Ir3 Ir1 C14 121.5(4) no
Ir2 Ir3 Ir1 C15 -143.0(5) no
Ir2 Ir3 Mo4 C14 -123.0(4) no
Ir2 Ir3 Mo4 C24 51.4(4) no
Ir2 Ir3 Mo4 C41 142.1(4) no
Ir2 Ir3 Mo4 C401 167.1(6) no
Ir2 Ir3 Mo4 C402 101.5(7) no
Ir2 Ir3 Mo4 C403 31.4(8) no
Ir2 Ir3 Mo4 C404 -46.0(10) no
Ir2 Ir3 Mo4 C405 -124.0(10) no
Ir2 Mo4 Ir1 Ir3 -68.40(3) no
Ir2 Mo4 Ir1 C11 108.4(4) no
Ir2 Mo4 Ir1 C12 6.1(4) no
Ir2 Mo4 Ir1 C14 -164.9(4) no
Ir2 Mo4 Ir1 C15 -134.1(6) no
Ir2 Mo4 Ir3 C31 41.4(7) no
Ir2 Mo4 Ir3 C32 -91.4(4) no
Ir2 Mo4 Ir3 C33 166.3(4) no
Ir2 Mo4 C14 O14 -169(2) no
Ir2 Mo4 C24 O24 -174(2) no
Ir2 Mo4 C401 C402 33.0(10) no
Ir2 Mo4 C401 C405 -81.0(10) no
Ir2 Mo4 C401 C411 155.0(10) no
Ir2 Mo4 C402 C401 -164.8(7) no
Ir2 Mo4 C402 C403 -48.3(9) no
Ir2 Mo4 C403 C402 141.2(8) no
Ir2 Mo4 C403 C404 -103.0(10) no
Ir2 Mo4 C404 C403 83.5(9) no
Ir2 Mo4 C404 C405 -159.4(9) no
Ir2 Mo4 C405 C401 145.9(8) no
Ir2 Mo4 C405 C404 29.0(10) no
Ir2 C12 Ir1 Ir3 52.5(3) no
Ir2 C12 Ir1 Mo4 -6.9(4) no
Ir2 C12 Ir1 C11 -109.9(5) no
Ir2 C12 Ir1 C14 12(2) no
Ir2 C12 Ir1 C15 149.7(4) no
Ir2 C24 Mo4 Ir3 -59.6(3) no
Ir2 C24 Mo4 C14 -50.0(10) no
Ir2 C24 Mo4 C41 -128.4(5) no
Ir2 C24 Mo4 C401 155.8(4) no
Ir2 C24 Mo4 C402 145.8(5) no
Ir2 C24 Mo4 C403 110.5(5) no
Ir2 C24 Mo4 C404 92.2(5) no
Ir2 C24 Mo4 C405 117.0(8) no
Ir3 Ir1 Ir2 Mo4 73.77(3) no
Ir3 Ir1 Ir2 C12 -113.6(5) no
Ir3 Ir1 Ir2 C21 -63.3(6) no
Ir3 Ir1 Ir2 C22 165.2(5) no
Ir3 Ir1 Ir2 C24 62.2(4) no
Ir3 Ir1 Mo4 C14 96.5(4) no
Ir3 Ir1 Mo4 C24 -57.1(4) no
Ir3 Ir1 Mo4 C41 33.6(4) no
Ir3 Ir1 Mo4 C401 137.4(5) no
Ir3 Ir1 Mo4 C402 -168.0(10) no
Ir3 Ir1 Mo4 C403 -143.8(4) no
Ir3 Ir1 Mo4 C404 -169.1(5) no
Ir3 Ir1 Mo4 C405 155.6(5) no
Ir3 Ir1 C12 O12 -126(2) no
Ir3 Ir1 C14 Mo4 -65.3(2) no
Ir3 Ir1 C14 O14 116.0(10) no
Ir3 Ir2 Ir1 Mo4 -73.77(3) no
Ir3 Ir2 Ir1 C11 -163.1(5) no
Ir3 Ir2 Ir1 C12 113.6(5) no
Ir3 Ir2 Ir1 C14 -61.7(4) no
Ir3 Ir2 Ir1 C15 64.5(6) no
Ir3 Ir2 Mo4 C14 56.7(3) no
Ir3 Ir2 Mo4 C24 -96.6(5) no
Ir3 Ir2 Mo4 C41 -38.4(4) no
Ir3 Ir2 Mo4 C401 -161.5(9) no
Ir3 Ir2 Mo4 C402 -139.0(4) no
Ir3 Ir2 Mo4 C403 -164.8(4) no
Ir3 Ir2 Mo4 C404 160.6(5) no
Ir3 Ir2 Mo4 C405 143.9(5) no
Ir3 Ir2 C12 O12 126(2) no
Ir3 Ir2 C24 Mo4 65.3(3) no
Ir3 Ir2 C24 O24 -120(2) no
Ir3 Mo4 Ir1 C11 176.8(4) no
Ir3 Mo4 Ir1 C12 74.5(4) no
Ir3 Mo4 Ir1 C14 -96.5(4) no
Ir3 Mo4 Ir1 C15 -65.7(6) no
Ir3 Mo4 Ir2 C12 -74.9(4) no
Ir3 Mo4 Ir2 C21 63.3(7) no
Ir3 Mo4 Ir2 C22 -175.8(3) no
Ir3 Mo4 Ir2 C24 96.6(5) no
Ir3 Mo4 C14 O14 -123(2) no
Ir3 Mo4 C24 O24 127(2) no
Ir3 Mo4 C401 C402 -118.9(8) no
Ir3 Mo4 C401 C405 126.5(9) no
Ir3 Mo4 C401 C411 3(2) no
Ir3 Mo4 C402 C401 117.3(8) no
Ir3 Mo4 C402 C403 -126.2(8) no
Ir3 Mo4 C403 C402 115.4(9) no
Ir3 Mo4 C403 C404 -129.0(9) no
Ir3 Mo4 C404 C403 121.0(10) no
Ir3 Mo4 C404 C405 -122.0(10) no
Ir3 Mo4 C405 C401 -114.0(9) no
Ir3 Mo4 C405 C404 129.0(10) no
Mo4 Ir1 Ir2 C12 172.6(5) no
Mo4 Ir1 Ir2 C21 -137.0(6) no
Mo4 Ir1 Ir2 C22 91.4(5) no
Mo4 Ir1 Ir2 C24 -11.6(4) no
Mo4 Ir1 Ir3 C31 164.6(4) no
Mo4 Ir1 Ir3 C32 53.0(10) no
Mo4 Ir1 Ir3 C33 -95.3(4) no
Mo4 Ir1 C12 O12 175(2) no
Mo4 Ir1 C14 O14 -178(2) no
Mo4 Ir2 Ir1 C11 -89.4(5) no
Mo4 Ir2 Ir1 C12 -172.6(5) no
Mo4 Ir2 Ir1 C14 12.1(4) no
Mo4 Ir2 Ir1 C15 138.3(6) no
Mo4 Ir2 Ir3 C31 -158.6(4) no
Mo4 Ir2 Ir3 C32 102.3(5) no
Mo4 Ir2 Ir3 C33 -36.0(10) no
Mo4 Ir2 C12 O12 -175(2) no
Mo4 Ir2 C24 O24 175(2) no
Mo4 Ir3 Ir1 C11 -10.0(10) no
Mo4 Ir3 Ir1 C12 -116.0(4) no
Mo4 Ir3 Ir1 C14 50.3(4) no
Mo4 Ir3 Ir1 C15 145.8(5) no
Mo4 Ir3 Ir2 C12 116.2(4) no
Mo4 Ir3 Ir2 C21 -146.3(4) no
Mo4 Ir3 Ir2 C22 14.0(10) no
Mo4 Ir3 Ir2 C24 -50.1(3) no
Mo4 C14 Ir1 C11 98.9(5) no
Mo4 C14 Ir1 C12 -24(2) no
Mo4 C14 Ir1 C15 -161.6(4) no
Mo4 C24 Ir2 C12 23(2) no
Mo4 C24 Ir2 C21 160.0(5) no
Mo4 C24 Ir2 C22 -99.6(5) no
Mo4 C401 C402 C403 -67.0(10) no
Mo4 C401 C405 C404 65.0(10) no
Mo4 C402 C401 C405 64.2(9) no
Mo4 C402 C401 C411 -122.0(10) no
Mo4 C402 C403 C404 -65.0(10) no
Mo4 C403 C402 C401 66.5(9) no
Mo4 C403 C404 C405 -62.0(10) no
Mo4 C404 C403 C402 63.0(10) no
Mo4 C404 C405 C401 -64.0(10) no
Mo4 C405 C401 C402 -62.8(9) no
Mo4 C405 C401 C411 123(2) no
Mo4 C405 C404 C403 63.0(10) no
O12 C12 Ir1 C11 72(2) no
O12 C12 Ir1 C14 -166(2) no
O12 C12 Ir1 C15 -29(2) no
O12 C12 Ir2 C21 30(2) no
O12 C12 Ir2 C22 -71(2) no
O12 C12 Ir2 C24 167(2) no
O14 C14 Ir1 C11 -79.0(10) no
O14 C14 Ir1 C12 158.0(10) no
O14 C14 Ir1 C15 20.0(10) no
O14 C14 Mo4 C24 -132(2) no
O14 C14 Mo4 C41 -55(2) no
O14 C14 Mo4 C401 25(2) no
O14 C14 Mo4 C402 27(2) no
O14 C14 Mo4 C403 74(2) no
O14 C14 Mo4 C404 84(2) no
O14 C14 Mo4 C405 57(2) no
O24 C24 Ir2 C12 -162.0(10) no
O24 C24 Ir2 C21 -25(2) no
O24 C24 Ir2 C22 75(2) no
O24 C24 Mo4 C14 136(2) no
O24 C24 Mo4 C41 58(2) no
O24 C24 Mo4 C401 -18(2) no
O24 C24 Mo4 C402 -28(2) no
O24 C24 Mo4 C403 -63(2) no
O24 C24 Mo4 C404 -82(2) no
O24 C24 Mo4 C405 -57(2) no
C11 Ir1 Ir2 C12 83.3(7) no
C11 Ir1 Ir2 C21 133.6(8) no
C11 Ir1 Ir2 C22 2.1(7) no
C11 Ir1 Ir2 C24 -101.0(6) no
C11 Ir1 Ir3 C31 154(2) no
C11 Ir1 Ir3 C32 43(2) no
C11 Ir1 Ir3 C33 -106(2) no
C11 Ir1 Mo4 C14 -86.8(6) no
C11 Ir1 Mo4 C24 119.7(6) no
C11 Ir1 Mo4 C41 -149.6(6) no
C11 Ir1 Mo4 C401 -45.9(7) no
C11 Ir1 Mo4 C402 9.0(10) no
C11 Ir1 Mo4 C403 33.0(6) no
C11 Ir1 Mo4 C404 7.7(7) no
C11 Ir1 Mo4 C405 -27.6(7) no
C12 Ir1 Ir2 C21 50.3(8) no
C12 Ir1 Ir2 C22 -81.2(7) no
C12 Ir1 Ir2 C24 175.8(6) no
C12 Ir1 Ir3 C31 48.7(6) no
C12 Ir1 Ir3 C32 -63.0(10) no
C12 Ir1 Ir3 C33 148.7(6) no
C12 Ir1 Mo4 C14 170.9(6) no
C12 Ir1 Mo4 C24 17.3(5) no
C12 Ir1 Mo4 C41 108.1(6) no
C12 Ir1 Mo4 C401 -148.2(6) no
C12 Ir1 Mo4 C402 -94.0(10) no
C12 Ir1 Mo4 C403 -69.3(6) no
C12 Ir1 Mo4 C404 -94.6(6) no
C12 Ir1 Mo4 C405 -129.9(6) no
C12 Ir2 Ir1 C14 -175.3(6) no
C12 Ir2 Ir1 C15 -49.1(8) no
C12 Ir2 Ir3 C31 -42.4(5) no
C12 Ir2 Ir3 C32 -141.5(6) no
C12 Ir2 Ir3 C33 80.0(10) no
C12 Ir2 Mo4 C14 -18.2(5) no
C12 Ir2 Mo4 C24 -171.5(6) no
C12 Ir2 Mo4 C41 -113.3(5) no
C12 Ir2 Mo4 C401 124.0(10) no
C12 Ir2 Mo4 C402 146.1(5) no
C12 Ir2 Mo4 C403 120.3(6) no
C12 Ir2 Mo4 C404 85.7(6) no
C12 Ir2 Mo4 C405 68.9(7) no
C14 Ir1 Ir2 C21 -125.0(7) no
C14 Ir1 Ir2 C22 103.5(6) no
C14 Ir1 Ir2 C24 0.4(5) no
C14 Ir1 Ir3 C31 -145.1(6) no
C14 Ir1 Ir3 C32 104.0(10) no
C14 Ir1 Ir3 C33 -45.1(6) no
C14 Ir1 Mo4 C24 -153.6(6) no
C14 Ir1 Mo4 C41 -62.8(6) no
C14 Ir1 Mo4 C401 40.9(7) no
C14 Ir1 Mo4 C402 95.0(10) no
C14 Ir1 Mo4 C403 119.8(6) no
C14 Ir1 Mo4 C404 94.5(7) no
C14 Ir1 Mo4 C405 59.2(7) no
C14 Mo4 Ir1 C15 30.8(7) no
C14 Mo4 Ir2 C21 120.0(8) no
C14 Mo4 Ir2 C22 -119.1(5) no
C14 Mo4 Ir2 C24 153.3(6) no
C14 Mo4 Ir3 C31 -81.5(8) no
C14 Mo4 Ir3 C32 145.6(6) no
C14 Mo4 Ir3 C33 43.4(5) no
C14 Mo4 C401 C402 176.7(8) no
C14 Mo4 C401 C405 62.0(10) no
C14 Mo4 C401 C411 -62(2) no
C14 Mo4 C402 C401 -4.0(10) no
C14 Mo4 C402 C403 112.4(9) no
C14 Mo4 C403 C402 -99.0(10) no
C14 Mo4 C403 C404 17.0(10) no
C14 Mo4 C404 C403 -168.0(10) no
C14 Mo4 C404 C405 -51.0(10) no
C14 Mo4 C405 C401 -115.0(10) no
C14 Mo4 C405 C404 128.0(10) no
C15 Ir1 Ir2 C21 1.2(9) no
C15 Ir1 Ir2 C22 -130.3(8) no
C15 Ir1 Ir2 C24 126.7(7) no
C15 Ir1 Ir3 C31 -49.6(6) no
C15 Ir1 Ir3 C32 -161.0(10) no
C15 Ir1 Ir3 C33 50.4(6) no
C15 Ir1 Mo4 C24 -122.8(7) no
C15 Ir1 Mo4 C41 -32.0(7) no
C15 Ir1 Mo4 C401 71.7(8) no
C15 Ir1 Mo4 C402 126.0(10) no
C15 Ir1 Mo4 C403 150.5(8) no
C15 Ir1 Mo4 C404 125.3(8) no
C15 Ir1 Mo4 C405 90.0(8) no
C21 Ir2 Ir3 C31 55.1(6) no
C21 Ir2 Ir3 C32 -44.0(6) no
C21 Ir2 Ir3 C33 178.0(10) no
C21 Ir2 Mo4 C24 -33.3(9) no
C21 Ir2 Mo4 C41 24.9(8) no
C21 Ir2 Mo4 C401 -98.0(10) no
C21 Ir2 Mo4 C402 -75.7(8) no
C21 Ir2 Mo4 C403 -101.5(8) no
C21 Ir2 Mo4 C404 -136.1(9) no
C21 Ir2 Mo4 C405 -152.8(9) no
C22 Ir2 Ir3 C31 -144.0(10) no
C22 Ir2 Ir3 C32 117.0(10) no
C22 Ir2 Ir3 C33 -21(2) no
C22 Ir2 Mo4 C24 87.6(6) no
C22 Ir2 Mo4 C41 145.8(5) no
C22 Ir2 Mo4 C401 22.7(9) no
C22 Ir2 Mo4 C402 45.2(5) no
C22 Ir2 Mo4 C403 19.4(5) no
C22 Ir2 Mo4 C404 -15.2(6) no
C22 Ir2 Mo4 C405 -31.9(6) no
C24 Ir2 Ir3 C31 151.3(5) no
C24 Ir2 Ir3 C32 52.2(6) no
C24 Ir2 Ir3 C33 -86.0(10) no
C24 Ir2 Mo4 C41 58.2(6) no
C24 Ir2 Mo4 C401 -65.0(10) no
C24 Ir2 Mo4 C402 -42.4(6) no
C24 Ir2 Mo4 C403 -68.2(6) no
C24 Ir2 Mo4 C404 -102.8(7) no
C24 Ir2 Mo4 C405 -119.5(7) no
C24 Mo4 Ir3 C31 92.8(8) no
C24 Mo4 Ir3 C32 -40.0(6) no
C24 Mo4 Ir3 C33 -142.3(5) no
C24 Mo4 C401 C402 -17.0(10) no
C24 Mo4 C401 C405 -132.0(10) no
C24 Mo4 C401 C411 104(2) no
C24 Mo4 C402 C401 164.6(9) no
C24 Mo4 C402 C403 -78.9(9) no
C24 Mo4 C403 C402 96.0(9) no
C24 Mo4 C403 C404 -148.0(10) no
C24 Mo4 C404 C403 33.0(10) no
C24 Mo4 C404 C405 150.0(10) no
C24 Mo4 C405 C401 73.0(10) no
C24 Mo4 C405 C404 -44.0(10) no
C31 Ir3 Mo4 C41 -176.4(8) no
C31 Ir3 Mo4 C401 -151.0(10) no
C31 Ir3 Mo4 C402 143.0(10) no
C31 Ir3 Mo4 C403 73.0(10) no
C31 Ir3 Mo4 C404 -4.0(10) no
C31 Ir3 Mo4 C405 -83.0(10) no
C32 Ir3 Mo4 C41 50.7(6) no
C32 Ir3 Mo4 C401 75.6(8) no
C32 Ir3 Mo4 C402 10.0(8) no
C32 Ir3 Mo4 C403 -60.0(9) no
C32 Ir3 Mo4 C404 -137.0(10) no
C32 Ir3 Mo4 C405 145.0(10) no
C33 Ir3 Mo4 C41 -51.5(5) no
C33 Ir3 Mo4 C401 -26.6(7) no
C33 Ir3 Mo4 C402 -92.2(8) no
C33 Ir3 Mo4 C403 -162.2(9) no
C33 Ir3 Mo4 C404 121.0(10) no
C33 Ir3 Mo4 C405 42.0(10) no
C41 Mo4 C401 C402 -95.5(8) no
C41 Mo4 C401 C405 150.0(10) no
C41 Mo4 C401 C411 26.0(10) no
C41 Mo4 C402 C401 80.0(8) no
C41 Mo4 C402 C403 -163.5(9) no
C41 Mo4 C403 C402 19.0(10) no
C41 Mo4 C403 C404 135.0(10) no
C41 Mo4 C404 C403 -70.0(10) no
C41 Mo4 C404 C405 47.0(10) no
C41 Mo4 C405 C401 -32.0(10) no
C41 Mo4 C405 C404 -149.0(10) no
C401 Mo4 C402 C403 117.0(10) no
C401 Mo4 C403 C402 -37.2(8) no
C401 Mo4 C403 C404 78.0(10) no
C401 Mo4 C404 C403 -80.0(10) no
C401 Mo4 C404 C405 37.2(9) no
C401 Mo4 C405 C404 -117.0(10) no
C401 C402 Mo4 C403 -117.0(10) no
C401 C402 Mo4 C404 -79.5(9) no
C401 C402 Mo4 C405 -38.1(9) no
C401 C402 C403 C404 1(2) no
C401 C405 Mo4 C402 38.3(8) no
C401 C405 Mo4 C403 80.2(9) no
C401 C405 Mo4 C404 117.0(10) no
C401 C405 C404 C403 -2(2) no
C402 Mo4 C401 C405 -115.0(10) no
C402 Mo4 C401 C411 121(2) no
C402 Mo4 C403 C404 116.0(10) no
C402 Mo4 C404 C403 -38.0(9) no
C402 Mo4 C404 C405 79.0(10) no
C402 Mo4 C405 C404 -78.0(10) no
C402 C401 Mo4 C403 37.2(8) no
C402 C401 Mo4 C404 77.8(9) no
C402 C401 Mo4 C405 115.0(10) no
C402 C401 C405 C404 2(2) no
C402 C403 Mo4 C404 -116.0(10) no
C402 C403 Mo4 C405 -78.7(9) no
C402 C403 C404 C405 0(2) no
C403 Mo4 C401 C405 -77.0(10) no
C403 Mo4 C401 C411 159(2) no
C403 Mo4 C404 C405 117.0(10) no
C403 Mo4 C405 C404 -36.4(9) no
C403 C402 Mo4 C404 37.0(9) no
C403 C402 Mo4 C405 78.0(10) no
C403 C402 C401 C405 -2(2) no
C403 C402 C401 C411 172.0(10) no
C403 C404 Mo4 C405 -117.0(10) no
C404 Mo4 C401 C405 -36.9(9) no
C404 Mo4 C401 C411 -161(2) no
C404 C403 Mo4 C405 37.0(10) no
C404 C405 C401 C411 -172.0(10) no
C405 Mo4 C401 C411 -124(2) no
